data_2017156
loop_
_publ_author_name
'Castillo, Juan C.'
'Abon\'ia, Rodrigo'
'Cobo, Justo'
'Glidewell, Christopher'

_publ_section_title
;
 Seven 5-benzylamino-3-<i>tert</i>-butyl-1-phenyl-1<i>H</i>-pyrazoles:
 unexpected isomorphisms, and hydrogen-bonded supramolecular structures
 in zero, one and two dimensions
;
_journal_coeditor_code SK3324
_journal_issue 6
_journal_name_full 'Acta Crystallographica Section C'
_journal_page_first o303
_journal_page_last o310
_journal_paper_doi 10.1107/S0108270109018964
_journal_volume 65
_journal_year 2009
_chemical_formula_iupac 'C23 H29 N3 O3'
_chemical_formula_moiety 'C23 H29 N3 O3'
_chemical_formula_sum 'C23 H29 N3 O3'
_chemical_formula_weight 395.49
_chemical_name_systematic 3-<i>tert</i>-butyl-5-(3,4,5-trimethoxybenzylamino)-1-phenyl-1<i>H</i>-pyrazole
_space_group_IT_number 2
_symmetry_cell_setting triclinic
_symmetry_space_group_name_Hall '-P 1'
_symmetry_space_group_name_H-M 'P -1'
_atom_sites_solution_hydrogens geom
_atom_sites_solution_primary direct
_atom_sites_solution_secondary difmap
_cell_angle_alpha 84.820(8)
_cell_angle_beta 82.988(8)
_cell_angle_gamma 63.153(7)
_cell_formula_units_Z 4
_cell_length_a 10.1533(11)
_cell_length_b 11.1645(10)
_cell_length_c 20.927(2)
_cell_measurement_reflns_used 9621
_cell_measurement_temperature 120(2)
_cell_measurement_theta_max 27.50
_cell_measurement_theta_min 2.81
_cell_volume 2099.0(4)
_computing_cell_refinement 'DIRAX/LSQ (Duisenberg <i>et al.</i>,  2000)'
_computing_data_collection 'COLLECT (Hooft, 1999)'
_computing_data_reduction 'EVALCCD (Duisenberg <i>et al.</i>,  2003)'
_computing_molecular_graphics 'PLATON (Spek, 2009)'
_computing_publication_material 'SHELXL97 (Sheldrick, 2008) and PLATON (Spek, 2009)'
_computing_structure_refinement 'SHELXL97 (Sheldrick, 2008)'
_computing_structure_solution 'SIR2004 (Burla <i>et al.</i>,  2005)'
_diffrn_ambient_temperature 120(2)
_diffrn_detector_area_resol_mean 9.091
_diffrn_measured_fraction_theta_full 0.997
_diffrn_measured_fraction_theta_max 0.997
_diffrn_measurement_device_type 'Bruker--Nonius KappaCCD'
_diffrn_measurement_method '\f and \w'
_diffrn_radiation_monochromator graphite
_diffrn_radiation_source 'Bruker--Nonius FR591 rotating anode'
_diffrn_radiation_type 'Mo K\a'
_diffrn_radiation_wavelength 0.71073
_diffrn_reflns_av_R_equivalents 0.0939
_diffrn_reflns_av_sigmaI/netI 0.0953
_diffrn_reflns_limit_h_max 13
_diffrn_reflns_limit_h_min -13
_diffrn_reflns_limit_k_max 14
_diffrn_reflns_limit_k_min -14
_diffrn_reflns_limit_l_max 27
_diffrn_reflns_limit_l_min -27
_diffrn_reflns_number 50489
_diffrn_reflns_theta_full 27.50
_diffrn_reflns_theta_max 27.50
_diffrn_reflns_theta_min 2.81
_diffrn_standards_decay_% 0
_diffrn_standards_number 0
_exptl_absorpt_coefficient_mu 0.084
_exptl_absorpt_correction_T_max 0.986
_exptl_absorpt_correction_T_min 0.961
_exptl_absorpt_correction_type multi-scan
_exptl_absorpt_process_details '(SADABS; Sheldrick, 2003)'
_exptl_crystal_colour colourless
_exptl_crystal_density_diffrn 1.251
_exptl_crystal_density_method 'not measured'
_exptl_crystal_description block
_exptl_crystal_F_000 848
_exptl_crystal_size_max 0.48
_exptl_crystal_size_mid 0.35
_exptl_crystal_size_min 0.25
_refine_diff_density_max 0.481
_refine_diff_density_min -0.352
_refine_ls_extinction_method none
_refine_ls_goodness_of_fit_ref 1.025
_refine_ls_hydrogen_treatment constr
_refine_ls_matrix_type full
_refine_ls_number_parameters 535
_refine_ls_number_reflns 9621
_refine_ls_number_restraints 0
_refine_ls_restrained_S_all 1.025
_refine_ls_R_factor_all 0.1531
_refine_ls_R_factor_gt 0.0644
_refine_ls_shift/su_max 0.001
_refine_ls_shift/su_mean 0.000
_refine_ls_structure_factor_coef Fsqd
_refine_ls_weighting_details 'w=1/[\s^2^(Fo^2^)+(0.0692P)^2^+1.2088P] where P=(Fo^2^+2Fc^2^)/3'
_refine_ls_weighting_scheme calc
_refine_ls_wR_factor_gt 0.1348
_refine_ls_wR_factor_ref 0.1740
_reflns_number_gt 5050
_reflns_number_total 9621
_reflns_threshold_expression I>2\s(I)
_cod_data_source_file sk3324.cif
_cod_data_source_block VII
_cod_depositor_comments
;
The following automatic conversions were performed:
'_exptl_absorpt_correction_type' value 'Multi-scan' changed to
'multi-scan' according to
'/home/saulius/struct/CIF-dictionaries/cif_core.dic' dictionary named
'cif_core.dic' version 2.4.1 from 2010-06-29.

Automatic conversion script
Id: cif_fix_enum 1527 2010-12-29 10:47:43Z saulius 

The following automatic conversions were performed:

'_exptl_absorpt_correction_type' value 'Multi-scan' changed to
'multi-scan' according to
/home/saulius/struct/CIF-dictionaries/cif_core.dic dictionary named
'cif_core.dic' version 2.4.1 from 2010-06-29.

Automatic conversion script
Id: cif_fix_values 1715 2011-07-08 13:25:40Z adriana 
;
_cod_database_code 2017156
_cod_database_fobs_code 2017156

loop_
_symmetry_equiv_pos_as_xyz
'x, y, z'
'-x, -y, -z'

loop_
_atom_site_type_symbol
_atom_site_label
_atom_site_fract_x
_atom_site_fract_y
_atom_site_fract_z
_atom_site_U_iso_or_equiv
_atom_site_adp_type
_atom_site_calc_flag
_atom_site_refinement_flags
_atom_site_occupancy
_atom_site_disorder_assembly
_atom_site_disorder_group
N N11 0.4845(2) 0.5027(2) 0.37462(9) 0.0215(5) Uani d . 1 . .
N N12 0.4429(2) 0.6033(2) 0.32691(10) 0.0237(5) Uani d . 1 . .
C C13 0.3008(3) 0.6418(3) 0.32406(12) 0.0233(6) Uani d . 1 . .
C C14 0.2485(3) 0.5671(3) 0.36792(12) 0.0247(6) Uani d . 1 . .
H H14 0.1501 0.5766 0.3748 0.030 Uiso calc R 1 . .
C C15 0.3685(3) 0.4777(3) 0.39877(12) 0.0230(6) Uani d . 1 . .
C C111 0.6336(3) 0.4403(2) 0.38909(12) 0.0231(6) Uani d . 1 . .
C C112 0.6730(3) 0.3844(3) 0.44909(13) 0.0263(6) Uani d . 1 . .
H H112 0.5990 0.3879 0.4824 0.032 Uiso calc R 1 . .
C C113 0.8195(3) 0.3234(3) 0.46074(14) 0.0335(7) Uani d . 1 . .
H H113 0.8470 0.2841 0.5022 0.040 Uiso calc R 1 . .
C C114 0.9268(3) 0.3189(3) 0.41289(15) 0.0368(7) Uani d . 1 . .
H H114 1.0282 0.2756 0.4211 0.044 Uiso calc R 1 . .
C C115 0.8871(3) 0.3771(3) 0.35320(15) 0.0349(7) Uani d . 1 . .
H H115 0.9610 0.3756 0.3203 0.042 Uiso calc R 1 . .
C C116 0.7411(3) 0.4372(3) 0.34092(13) 0.0272(6) Uani d . 1 . .
H H116 0.7138 0.4766 0.2995 0.033 Uiso calc R 1 . .
C C131 0.2167(3) 0.7451(3) 0.27459(12) 0.0259(6) Uani d . 1 . .
C C132 0.2825(3) 0.8429(3) 0.25543(13) 0.0332(7) Uani d . 1 . .
H H12A 0.2759 0.8921 0.2931 0.050 Uiso calc R 1 . .
H H12B 0.2273 0.9065 0.2218 0.050 Uiso calc R 1 . .
H H12C 0.3867 0.7931 0.2390 0.050 Uiso calc R 1 . .
C C133 0.2247(3) 0.6728(3) 0.21475(13) 0.0325(7) Uani d . 1 . .
H H13A 0.3284 0.6231 0.1978 0.049 Uiso calc R 1 . .
H H13B 0.1691 0.7388 0.1819 0.049 Uiso calc R 1 . .
H H13C 0.1815 0.6101 0.2261 0.049 Uiso calc R 1 . .
C C134 0.0560(3) 0.8233(3) 0.30055(14) 0.0374(7) Uani d . 1 . .
H H14A 0.0105 0.7620 0.3098 0.056 Uiso calc R 1 . .
H H14B 0.0024 0.8925 0.2684 0.056 Uiso calc R 1 . .
H H14C 0.0513 0.8661 0.3402 0.056 Uiso calc R 1 . .
N N151 0.3801(2) 0.3805(2) 0.44557(10) 0.0249(5) Uani d . 1 . .
H H151 0.4609 0.3038 0.4421 0.030 Uiso d R 1 . .
C C157 0.2476(3) 0.3603(3) 0.45965(13) 0.0301(6) Uani d . 1 . .
H H57A 0.2133 0.3512 0.4189 0.036 Uiso calc R 1 . .
H H57B 0.1678 0.4395 0.4813 0.036 Uiso calc R 1 . .
C C151 0.2780(3) 0.2370(3) 0.50204(12) 0.0252(6) Uani d . 1 . .
C C152 0.2948(3) 0.1215(3) 0.47569(12) 0.0245(6) Uani d . 1 . .
H H152 0.2845 0.1212 0.4312 0.029 Uiso calc R 1 . .
C C153 0.3266(3) 0.0065(3) 0.51401(12) 0.0235(6) Uani d . 1 . .
C C154 0.3460(3) 0.0051(2) 0.57797(12) 0.0224(6) Uani d . 1 . .
C C155 0.3286(3) 0.1213(3) 0.60472(12) 0.0236(6) Uani d . 1 . .
C C156 0.2927(3) 0.2376(3) 0.56680(12) 0.0265(6) Uani d . 1 . .
H H156 0.2781 0.3179 0.5852 0.032 Uiso calc R 1 . .
O O13 0.3456(2) -0.11283(18) 0.49307(8) 0.0303(4) Uani d . 1 . .
C C136 0.3171(3) -0.1144(3) 0.42827(13) 0.0360(7) Uani d . 1 . .
H H16A 0.2134 -0.0521 0.4226 0.054 Uiso calc R 1 . .
H H16B 0.3360 -0.2054 0.4187 0.054 Uiso calc R 1 . .
H H16C 0.3822 -0.0867 0.3989 0.054 Uiso calc R 1 . .
O O14 0.38984(19) -0.11335(17) 0.61413(8) 0.0255(4) Uani d . 1 . .
C C137 0.2707(3) -0.1236(3) 0.65358(13) 0.0303(6) Uani d . 1 . .
H H17A 0.2278 -0.0515 0.6844 0.045 Uiso calc R 1 . .
H H17B 0.3077 -0.2109 0.6771 0.045 Uiso calc R 1 . .
H H17C 0.1947 -0.1155 0.6265 0.045 Uiso calc R 1 . .
O O15 0.3523(2) 0.10801(18) 0.66821(8) 0.0294(4) Uani d . 1 . .
C C138 0.3325(3) 0.2260(3) 0.69753(13) 0.0317(7) Uani d . 1 . .
H H18A 0.3981 0.2611 0.6740 0.048 Uiso calc R 1 . .
H H18B 0.3567 0.2041 0.7424 0.048 Uiso calc R 1 . .
H H18C 0.2292 0.2940 0.6964 0.048 Uiso calc R 1 . .
N N21 0.9342(2) 0.5185(2) 0.87675(10) 0.0233(5) Uani d . 1 . .
N N22 0.8767(2) 0.6204(2) 0.83089(10) 0.0248(5) Uani d . 1 . .
C C23 0.7324(3) 0.6593(3) 0.83826(12) 0.0252(6) Uani d . 1 . .
C C24 0.6943(3) 0.5851(3) 0.88833(12) 0.0246(6) Uani d . 1 . .
H H24 0.5975 0.5964 0.9036 0.029 Uiso calc R 1 . .
C C25 0.8253(3) 0.4930(3) 0.91064(11) 0.0226(6) Uani d . 1 . .
C C211 1.0891(3) 0.4567(2) 0.88130(12) 0.0220(6) Uani d . 1 . .
C C212 1.1495(3) 0.3944(3) 0.93789(12) 0.0264(6) Uani d . 1 . .
H H212 1.0872 0.3919 0.9752 0.032 Uiso calc R 1 . .
C C213 1.3012(3) 0.3358(3) 0.93968(13) 0.0292(6) Uani d . 1 . .
H H213 1.3433 0.2913 0.9783 0.035 Uiso calc R 1 . .
C C214 1.3919(3) 0.3411(3) 0.88638(13) 0.0306(6) Uani d . 1 . .
H H214 1.4964 0.3003 0.8880 0.037 Uiso calc R 1 . .
C C215 1.3306(3) 0.4057(3) 0.83074(13) 0.0287(6) Uani d . 1 . .
H H215 1.3928 0.4111 0.7940 0.034 Uiso calc R 1 . .
C C216 1.1799(3) 0.4625(3) 0.82787(12) 0.0252(6) Uani d . 1 . .
H H216 1.1383 0.5059 0.7890 0.030 Uiso calc R 1 . .
C C231 0.6306(3) 0.7693(3) 0.79524(13) 0.0280(6) Uani d . 1 . .
C C232 0.7078(4) 0.7734(4) 0.72993(16) 0.0725(13) Uani d . 1 . .
H H22A 0.7425 0.6870 0.7099 0.109 Uiso calc R 1 . .
H H22B 0.7928 0.7906 0.7342 0.109 Uiso calc R 1 . .
H H22C 0.6388 0.8452 0.7030 0.109 Uiso calc R 1 . .
C C233 0.4964(4) 0.7500(4) 0.7893(2) 0.0805(15) Uani d . 1 . .
H H23A 0.4439 0.7523 0.8321 0.121 Uiso calc R 1 . .
H H23B 0.5265 0.6630 0.7707 0.121 Uiso calc R 1 . .
H H23C 0.4307 0.8220 0.7614 0.121 Uiso calc R 1 . .
C C234 0.5794(5) 0.9038(3) 0.82534(19) 0.0680(12) Uani d . 1 . .
H H24A 0.6652 0.9205 0.8284 0.102 Uiso calc R 1 . .
H H24B 0.5303 0.9024 0.8685 0.102 Uiso calc R 1 . .
H H24C 0.5096 0.9754 0.7985 0.102 Uiso calc R 1 . .
N N251 0.8534(2) 0.3909(2) 0.95660(10) 0.0238(5) Uani d . 1 . .
H H251 0.9324 0.3143 0.9494 0.029 Uiso d R 1 . .
C C257 0.7249(3) 0.3702(3) 0.98259(12) 0.0258(6) Uani d . 1 . .
H H271 0.6702 0.3688 0.9468 0.031 Uiso calc R 1 . .
H H272 0.6573 0.4453 1.0103 0.031 Uiso calc R 1 . .
C C251 0.7731(3) 0.2405(3) 1.02110(12) 0.0248(6) Uani d . 1 . .
C C252 0.7750(3) 0.1311(3) 0.99469(12) 0.0265(6) Uani d . 1 . .
H H252 0.7399 0.1400 0.9536 0.032 Uiso calc R 1 . .
C C253 0.8280(3) 0.0082(3) 1.02820(12) 0.0241(6) Uani d . 1 . .
C C254 0.8802(3) -0.0053(2) 1.08764(12) 0.0234(6) Uani d . 1 . .
C C255 0.8760(3) 0.1064(3) 1.11431(12) 0.0242(6) Uani d . 1 . .
C C256 0.8224(3) 0.2290(3) 1.08126(12) 0.0260(6) Uani d . 1 . .
H H256 0.8192 0.3051 1.0996 0.031 Uiso calc R 1 . .
O O23 0.8383(2) -0.10741(18) 1.00659(9) 0.0322(5) Uani d . 1 . .
C C236 0.7802(3) -0.0986(3) 0.94749(13) 0.0366(7) Uani d . 1 . .
H H26A 0.8308 -0.0641 0.9134 0.055 Uiso calc R 1 . .
H H26B 0.6739 -0.0377 0.9512 0.055 Uiso calc R 1 . .
H H26C 0.7957 -0.1880 0.9368 0.055 Uiso calc R 1 . .
O O24 0.94095(19) -0.12907(17) 1.11896(8) 0.0253(4) Uani d . 1 . .
C C237 0.8378(3) -0.1487(3) 1.16599(12) 0.0287(6) Uani d . 1 . .
H H27A 0.7564 -0.1475 1.1446 0.043 Uiso calc R 1 . .
H H27B 0.7981 -0.0767 1.1967 0.043 Uiso calc R 1 . .
H H27C 0.8879 -0.2356 1.1890 0.043 Uiso calc R 1 . .
O O25 0.9283(2) 0.08157(18) 1.17327(8) 0.0307(5) Uani d . 1 . .
C C238 0.9182(3) 0.1937(3) 1.20450(13) 0.0333(7) Uani d . 1 . .
H H28A 0.8147 0.2619 1.2091 0.050 Uiso calc R 1 . .
H H28B 0.9786 0.2318 1.1788 0.050 Uiso calc R 1 . .
H H28C 0.9545 0.1646 1.2472 0.050 Uiso calc R 1 . .

loop_
_atom_site_aniso_label
_atom_site_aniso_U_11
_atom_site_aniso_U_22
_atom_site_aniso_U_33
_atom_site_aniso_U_12
_atom_site_aniso_U_13
_atom_site_aniso_U_23
N11 0.0227(11) 0.0187(11) 0.0246(11) -0.0102(9) -0.0044(9) 0.0009(9)
N12 0.0262(12) 0.0191(11) 0.0255(11) -0.0093(9) -0.0056(9) 0.0005(9)
C13 0.0238(14) 0.0208(14) 0.0252(13) -0.0086(11) -0.0035(11) -0.0062(11)
C14 0.0220(13) 0.0241(14) 0.0291(14) -0.0110(11) -0.0046(11) 0.0007(11)
C15 0.0270(14) 0.0216(14) 0.0229(13) -0.0128(11) -0.0032(11) -0.0016(11)
C111 0.0215(13) 0.0136(13) 0.0333(15) -0.0056(11) -0.0054(11) -0.0050(11)
C112 0.0272(14) 0.0199(14) 0.0334(15) -0.0109(11) -0.0060(11) -0.0027(11)
C113 0.0357(16) 0.0262(15) 0.0393(16) -0.0115(13) -0.0176(13) 0.0015(13)
C114 0.0240(15) 0.0279(16) 0.059(2) -0.0102(12) -0.0122(14) 0.0001(14)
C115 0.0273(15) 0.0284(16) 0.0514(19) -0.0151(13) -0.0020(13) 0.0002(14)
C116 0.0288(15) 0.0202(14) 0.0338(15) -0.0118(12) -0.0032(12) -0.0017(12)
C131 0.0264(14) 0.0210(14) 0.0297(14) -0.0093(11) -0.0057(11) -0.0018(11)
C132 0.0396(17) 0.0260(15) 0.0350(16) -0.0144(13) -0.0110(13) 0.0038(12)
C133 0.0333(16) 0.0302(16) 0.0339(15) -0.0124(13) -0.0099(12) -0.0017(12)
C134 0.0322(16) 0.0321(17) 0.0368(16) -0.0041(13) -0.0086(13) 0.0032(13)
N151 0.0205(11) 0.0208(12) 0.0310(12) -0.0075(9) -0.0033(9) 0.0017(10)
C157 0.0278(15) 0.0286(15) 0.0360(16) -0.0146(12) -0.0070(12) 0.0062(12)
C151 0.0183(13) 0.0245(14) 0.0333(15) -0.0103(11) -0.0046(11) 0.0033(12)
C152 0.0197(13) 0.0277(15) 0.0259(13) -0.0102(11) -0.0044(10) -0.0003(12)
C153 0.0217(13) 0.0204(14) 0.0309(14) -0.0111(11) -0.0016(11) -0.0045(11)
C154 0.0196(13) 0.0182(13) 0.0283(14) -0.0079(11) -0.0012(10) 0.0002(11)
C155 0.0251(14) 0.0250(15) 0.0243(14) -0.0140(12) -0.0042(11) 0.0003(11)
C156 0.0271(14) 0.0212(14) 0.0326(15) -0.0112(12) -0.0035(11) -0.0037(12)
O13 0.0399(11) 0.0249(10) 0.0276(10) -0.0144(9) -0.0053(8) -0.0055(8)
C136 0.0424(17) 0.0371(17) 0.0311(15) -0.0179(14) -0.0065(13) -0.0087(13)
O14 0.0280(10) 0.0192(10) 0.0281(10) -0.0097(8) -0.0017(8) -0.0002(8)
C137 0.0380(16) 0.0270(15) 0.0298(15) -0.0190(13) 0.0039(12) -0.0044(12)
O15 0.0436(11) 0.0232(10) 0.0262(10) -0.0183(9) -0.0058(8) -0.0020(8)
C138 0.0421(17) 0.0271(15) 0.0334(15) -0.0211(13) -0.0020(13) -0.0081(12)
N21 0.0245(11) 0.0199(11) 0.0251(11) -0.0092(9) -0.0051(9) 0.0017(9)
N22 0.0266(12) 0.0198(11) 0.0277(12) -0.0098(10) -0.0052(9) 0.0018(9)
C23 0.0288(15) 0.0213(14) 0.0255(14) -0.0103(12) -0.0034(11) -0.0044(11)
C24 0.0236(14) 0.0247(14) 0.0260(14) -0.0111(11) -0.0013(11) -0.0037(11)
C25 0.0277(14) 0.0202(14) 0.0221(13) -0.0120(11) -0.0023(11) -0.0040(11)
C211 0.0242(14) 0.0158(13) 0.0274(14) -0.0093(11) -0.0020(11) -0.0057(11)
C212 0.0283(15) 0.0231(14) 0.0278(14) -0.0110(12) -0.0015(11) -0.0039(11)
C213 0.0306(15) 0.0245(15) 0.0325(15) -0.0108(12) -0.0074(12) -0.0033(12)
C214 0.0236(14) 0.0290(16) 0.0394(16) -0.0110(12) -0.0039(12) -0.0045(13)
C215 0.0290(15) 0.0261(15) 0.0321(15) -0.0136(12) -0.0004(12) -0.0030(12)
C216 0.0285(15) 0.0215(14) 0.0263(14) -0.0114(12) -0.0039(11) -0.0008(11)
C231 0.0274(14) 0.0245(15) 0.0312(15) -0.0104(12) -0.0076(11) 0.0035(12)
C232 0.049(2) 0.082(3) 0.043(2) 0.005(2) -0.0047(17) 0.023(2)
C233 0.057(2) 0.078(3) 0.120(4) -0.041(2) -0.057(2) 0.057(3)
C234 0.085(3) 0.0309(19) 0.070(3) -0.0029(19) -0.039(2) 0.0020(18)
N251 0.0236(11) 0.0179(11) 0.0281(12) -0.0081(9) -0.0025(9) 0.0009(9)
C257 0.0251(14) 0.0249(15) 0.0283(14) -0.0126(12) -0.0016(11) 0.0023(11)
C251 0.0222(13) 0.0214(14) 0.0299(14) -0.0097(11) -0.0007(11) 0.0007(11)
C252 0.0267(14) 0.0274(15) 0.0278(14) -0.0138(12) -0.0043(11) -0.0001(12)
C253 0.0239(14) 0.0215(14) 0.0282(14) -0.0115(11) 0.0007(11) -0.0036(11)
C254 0.0229(13) 0.0191(14) 0.0262(14) -0.0087(11) -0.0007(11) 0.0024(11)
C255 0.0240(13) 0.0256(15) 0.0235(13) -0.0120(11) -0.0016(11) 0.0000(11)
C256 0.0286(14) 0.0210(14) 0.0310(15) -0.0131(12) -0.0027(11) -0.0023(12)
O23 0.0442(12) 0.0241(10) 0.0324(10) -0.0171(9) -0.0083(9) -0.0038(8)
C236 0.0456(18) 0.0352(17) 0.0330(16) -0.0193(15) -0.0093(13) -0.0061(13)
O24 0.0291(10) 0.0185(9) 0.0277(10) -0.0108(8) -0.0011(8) 0.0002(8)
C237 0.0352(16) 0.0246(15) 0.0302(15) -0.0168(12) -0.0022(12) -0.0020(12)
O25 0.0444(12) 0.0238(10) 0.0293(10) -0.0188(9) -0.0097(8) 0.0006(8)
C238 0.0452(18) 0.0309(16) 0.0305(15) -0.0218(14) -0.0059(13) -0.0034(12)

loop_
_atom_type_symbol
_atom_type_description
_atom_type_scat_dispersion_real
_atom_type_scat_dispersion_imag
_atom_type_scat_source
C C 0.0033 0.0016 'International Tables Vol C Tables 4.2.6.8 and 6.1.1.4'
H H 0.0000 0.0000 'International Tables Vol C Tables 4.2.6.8 and 6.1.1.4'
N N 0.0061 0.0033 'International Tables Vol C Tables 4.2.6.8 and 6.1.1.4'
O O 0.0106 0.0060 'International Tables Vol C Tables 4.2.6.8 and 6.1.1.4'

loop_
_geom_angle_atom_site_label_1
_geom_angle_atom_site_label_2
_geom_angle_atom_site_label_3
_geom_angle_site_symmetry_1
_geom_angle_site_symmetry_3
_geom_angle
_geom_angle_publ_flag
C15 N11 N12 . . 110.92(19) ?
C15 N11 C111 . . 130.5(2) ?
N12 N11 C111 . . 118.5(2) ?
C13 N12 N11 . . 105.1(2) ?
N12 C13 C14 . . 111.6(2) ?
N12 C13 C131 . . 121.0(2) ?
C14 C13 C131 . . 127.2(2) ?
C15 C14 C13 . . 105.8(2) ?
C15 C14 H14 . . 127.1 ?
C13 C14 H14 . . 127.1 ?
N11 C15 N151 . . 123.0(2) ?
N11 C15 C14 . . 106.6(2) ?
N151 C15 C14 . . 130.3(2) ?
C112 C111 C116 . . 120.1(2) ?
C112 C111 N11 . . 121.7(2) ?
C116 C111 N11 . . 118.1(2) ?
C113 C112 C111 . . 119.7(3) ?
C113 C112 H112 . . 120.1 ?
C111 C112 H112 . . 120.1 ?
C112 C113 C114 . . 120.4(3) ?
C112 C113 H113 . . 119.8 ?
C114 C113 H113 . . 119.8 ?
C113 C114 C115 . . 119.8(3) ?
C113 C114 H114 . . 120.1 ?
C115 C114 H114 . . 120.1 ?
C116 C115 C114 . . 120.2(3) ?
C116 C115 H115 . . 119.9 ?
C114 C115 H115 . . 119.9 ?
C115 C116 C111 . . 119.7(3) ?
C115 C116 H116 . . 120.1 ?
C111 C116 H116 . . 120.1 ?
C13 C131 C134 . . 110.0(2) ?
C13 C131 C132 . . 111.8(2) ?
C134 C131 C132 . . 108.9(2) ?
C13 C131 C133 . . 108.3(2) ?
C134 C131 C133 . . 109.5(2) ?
C132 C131 C133 . . 108.3(2) ?
C131 C132 H12A . . 109.5 ?
C131 C132 H12B . . 109.5 ?
H12A C132 H12B . . 109.5 ?
C131 C132 H12C . . 109.5 ?
H12A C132 H12C . . 109.5 ?
H12B C132 H12C . . 109.5 ?
C131 C133 H13A . . 109.5 ?
C131 C133 H13B . . 109.5 ?
H13A C133 H13B . . 109.5 ?
C131 C133 H13C . . 109.5 ?
H13A C133 H13C . . 109.5 ?
H13B C133 H13C . . 109.5 ?
C131 C134 H14A . . 109.5 ?
C131 C134 H14B . . 109.5 ?
H14A C134 H14B . . 109.5 ?
C131 C134 H14C . . 109.5 ?
H14A C134 H14C . . 109.5 ?
H14B C134 H14C . . 109.5 ?
C15 N151 C157 . . 114.3(2) ?
C15 N151 H151 . . 116.4 ?
C157 N151 H151 . . 111.8 ?
N151 C157 C151 . . 110.8(2) ?
N151 C157 H57A . . 109.5 ?
C151 C157 H57A . . 109.5 ?
N151 C157 H57B . . 109.5 ?
C151 C157 H57B . . 109.5 ?
H57A C157 H57B . . 108.1 ?
C152 C151 C156 . . 120.1(2) ?
C152 C151 C157 . . 119.5(2) ?
C156 C151 C157 . . 120.4(3) ?
C153 C152 C151 . . 119.9(2) ?
C153 C152 H152 . . 120.0 ?
C151 C152 H152 . . 120.0 ?
O13 C153 C154 . . 114.9(2) ?
O13 C153 C152 . . 124.8(2) ?
C154 C153 C152 . . 120.3(2) ?
C153 C154 O14 . . 119.5(2) ?
C153 C154 C155 . . 120.0(2) ?
O14 C154 C155 . . 120.5(2) ?
O15 C155 C156 . . 125.2(2) ?
O15 C155 C154 . . 115.0(2) ?
C156 C155 C154 . . 119.8(2) ?
C155 C156 C151 . . 119.9(2) ?
C155 C156 H156 . . 120.0 ?
C151 C156 H156 . . 120.0 ?
C153 O13 C136 . . 117.0(2) ?
O13 C136 H16A . . 109.5 ?
O13 C136 H16B . . 109.5 ?
H16A C136 H16B . . 109.5 ?
O13 C136 H16C . . 109.5 ?
H16A C136 H16C . . 109.5 ?
H16B C136 H16C . . 109.5 ?
C154 O14 C137 . . 113.01(19) ?
O14 C137 H17A . . 109.5 ?
O14 C137 H17B . . 109.5 ?
H17A C137 H17B . . 109.5 ?
O14 C137 H17C . . 109.5 ?
H17A C137 H17C . . 109.5 ?
H17B C137 H17C . . 109.5 ?
C155 O15 C138 . . 116.4(2) ?
O15 C138 H18A . . 109.5 ?
O15 C138 H18B . . 109.5 ?
H18A C138 H18B . . 109.5 ?
O15 C138 H18C . . 109.5 ?
H18A C138 H18C . . 109.5 ?
H18B C138 H18C . . 109.5 ?
C25 N21 N22 . . 111.1(2) ?
C25 N21 C211 . . 130.6(2) ?
N22 N21 C211 . . 118.4(2) ?
C23 N22 N21 . . 105.1(2) ?
N22 C23 C24 . . 111.4(2) ?
N22 C23 C231 . . 120.7(2) ?
C24 C23 C231 . . 127.8(2) ?
C25 C24 C23 . . 105.8(2) ?
C25 C24 H24 . . 127.1 ?
C23 C24 H24 . . 127.1 ?
N21 C25 C24 . . 106.5(2) ?
N21 C25 N251 . . 123.1(2) ?
C24 C25 N251 . . 130.4(2) ?
C216 C211 C212 . . 120.0(2) ?
C216 C211 N21 . . 118.3(2) ?
C212 C211 N21 . . 121.7(2) ?
C213 C212 C211 . . 119.3(2) ?
C213 C212 H212 . . 120.3 ?
C211 C212 H212 . . 120.3 ?
C214 C213 C212 . . 120.8(3) ?
C214 C213 H213 . . 119.6 ?
C212 C213 H213 . . 119.6 ?
C215 C214 C213 . . 119.4(3) ?
C215 C214 H214 . . 120.3 ?
C213 C214 H214 . . 120.3 ?
C214 C215 C216 . . 120.5(3) ?
C214 C215 H215 . . 119.8 ?
C216 C215 H215 . . 119.8 ?
C215 C216 C211 . . 120.0(2) ?
C215 C216 H216 . . 120.0 ?
C211 C216 H216 . . 120.0 ?
C233 C231 C232 . . 110.2(3) ?
C233 C231 C23 . . 109.9(2) ?
C232 C231 C23 . . 111.3(2) ?
C233 C231 C234 . . 107.7(3) ?
C232 C231 C234 . . 108.3(3) ?
C23 C231 C234 . . 109.2(2) ?
C231 C232 H22A . . 109.5 ?
C231 C232 H22B . . 109.5 ?
H22A C232 H22B . . 109.5 ?
C231 C232 H22C . . 109.5 ?
H22A C232 H22C . . 109.5 ?
H22B C232 H22C . . 109.5 ?
C231 C233 H23A . . 109.5 ?
C231 C233 H23B . . 109.5 ?
H23A C233 H23B . . 109.5 ?
C231 C233 H23C . . 109.5 ?
H23A C233 H23C . . 109.5 ?
H23B C233 H23C . . 109.5 ?
C231 C234 H24A . . 109.5 ?
C231 C234 H24B . . 109.5 ?
H24A C234 H24B . . 109.5 ?
C231 C234 H24C . . 109.5 ?
H24A C234 H24C . . 109.5 ?
H24B C234 H24C . . 109.5 ?
C25 N251 C257 . . 115.0(2) ?
C25 N251 H251 . . 118.0 ?
C257 N251 H251 . . 111.6 ?
N251 C257 C251 . . 110.2(2) ?
N251 C257 H271 . . 109.6 ?
C251 C257 H271 . . 109.6 ?
N251 C257 H272 . . 109.6 ?
C251 C257 H272 . . 109.6 ?
H271 C257 H272 . . 108.1 ?
C252 C251 C256 . . 120.5(2) ?
C252 C251 C257 . . 119.2(2) ?
C256 C251 C257 . . 120.2(2) ?
C251 C252 C253 . . 119.8(2) ?
C251 C252 H252 . . 120.1 ?
C253 C252 H252 . . 120.1 ?
O23 C253 C254 . . 114.6(2) ?
O23 C253 C252 . . 125.1(2) ?
C254 C253 C252 . . 120.3(2) ?
O24 C254 C253 . . 120.1(2) ?
O24 C254 C255 . . 120.4(2) ?
C253 C254 C255 . . 119.5(2) ?
O25 C255 C256 . . 125.3(2) ?
O25 C255 C254 . . 114.3(2) ?
C256 C255 C254 . . 120.3(2) ?
C255 C256 C251 . . 119.6(2) ?
C255 C256 H256 . . 120.2 ?
C251 C256 H256 . . 120.2 ?
C253 O23 C236 . . 117.2(2) ?
O23 C236 H26A . . 109.5 ?
O23 C236 H26B . . 109.5 ?
H26A C236 H26B . . 109.5 ?
O23 C236 H26C . . 109.5 ?
H26A C236 H26C . . 109.5 ?
H26B C236 H26C . . 109.5 ?
C254 O24 C237 . . 112.51(19) ?
O24 C237 H27A . . 109.5 ?
O24 C237 H27B . . 109.5 ?
H27A C237 H27B . . 109.5 ?
O24 C237 H27C . . 109.5 ?
H27A C237 H27C . . 109.5 ?
H27B C237 H27C . . 109.5 ?
C255 O25 C238 . . 116.7(2) ?
O25 C238 H28A . . 109.5 ?
O25 C238 H28B . . 109.5 ?
H28A C238 H28B . . 109.5 ?
O25 C238 H28C . . 109.5 ?
H28A C238 H28C . . 109.5 ?
H28B C238 H28C . . 109.5 ?

loop_
_geom_bond_atom_site_label_1
_geom_bond_atom_site_label_2
_geom_bond_site_symmetry_2
_geom_bond_distance
_geom_bond_publ_flag
N11 C15 . 1.359(3) ?
N11 N12 . 1.382(3) ?
N11 C111 . 1.411(3) ?
N12 C13 . 1.314(3) ?
C13 C14 . 1.400(4) ?
C13 C131 . 1.497(3) ?
C14 C15 . 1.369(3) ?
C14 H14 . 0.9500 ?
C15 N151 . 1.368(3) ?
C111 C112 . 1.372(4) ?
C111 C116 . 1.382(4) ?
C112 C113 . 1.371(4) ?
C112 H112 . 0.9500 ?
C113 C114 . 1.373(4) ?
C113 H113 . 0.9500 ?
C114 C115 . 1.373(4) ?
C114 H114 . 0.9500 ?
C115 C116 . 1.370(4) ?
C115 H115 . 0.9500 ?
C116 H116 . 0.9500 ?
C131 C134 . 1.518(4) ?
C131 C132 . 1.521(4) ?
C131 C133 . 1.525(4) ?
C132 H12A . 0.9800 ?
C132 H12B . 0.9800 ?
C132 H12C . 0.9800 ?
C133 H13A . 0.9800 ?
C133 H13B . 0.9800 ?
C133 H13C . 0.9800 ?
C134 H14A . 0.9800 ?
C134 H14B . 0.9800 ?
C134 H14C . 0.9800 ?
N151 C157 . 1.453(3) ?
N151 H151 . 0.8797 ?
C157 C151 . 1.496(4) ?
C157 H57A . 0.9900 ?
C157 H57B . 0.9900 ?
C151 C152 . 1.380(4) ?
C151 C156 . 1.382(4) ?
C152 C153 . 1.378(4) ?
C152 H152 . 0.9500 ?
C153 O13 . 1.362(3) ?
C153 C154 . 1.374(4) ?
C154 O14 . 1.375(3) ?
C154 C155 . 1.388(4) ?
C155 O15 . 1.362(3) ?
C155 C156 . 1.380(4) ?
C156 H156 . 0.9500 ?
O13 C136 . 1.424(3) ?
C136 H16A . 0.9800 ?
C136 H16B . 0.9800 ?
C136 H16C . 0.9800 ?
O14 C137 . 1.422(3) ?
C137 H17A . 0.9800 ?
C137 H17B . 0.9800 ?
C137 H17C . 0.9800 ?
O15 C138 . 1.424(3) ?
C138 H18A . 0.9800 ?
C138 H18B . 0.9800 ?
C138 H18C . 0.9800 ?
N21 C25 . 1.365(3) ?
N21 N22 . 1.377(3) ?
N21 C211 . 1.415(3) ?
N22 C23 . 1.319(3) ?
C23 C24 . 1.403(4) ?
C23 C231 . 1.506(4) ?
C24 C25 . 1.370(3) ?
C24 H24 . 0.9500 ?
C25 N251 . 1.371(3) ?
C211 C216 . 1.376(4) ?
C211 C212 . 1.380(4) ?
C212 C213 . 1.379(4) ?
C212 H212 . 0.9500 ?
C213 C214 . 1.372(4) ?
C213 H213 . 0.9500 ?
C214 C215 . 1.372(4) ?
C214 H214 . 0.9500 ?
C215 C216 . 1.373(4) ?
C215 H215 . 0.9500 ?
C216 H216 . 0.9500 ?
C231 C233 . 1.494(4) ?
C231 C232 . 1.498(4) ?
C231 C234 . 1.519(4) ?
C232 H22A . 0.9800 ?
C232 H22B . 0.9800 ?
C232 H22C . 0.9800 ?
C233 H23A . 0.9800 ?
C233 H23B . 0.9800 ?
C233 H23C . 0.9800 ?
C234 H24A . 0.9800 ?
C234 H24B . 0.9800 ?
C234 H24C . 0.9800 ?
N251 C257 . 1.459(3) ?
N251 H251 . 0.8785 ?
C257 C251 . 1.494(3) ?
C257 H271 . 0.9900 ?
C257 H272 . 0.9900 ?
C251 C252 . 1.377(4) ?
C251 C256 . 1.385(4) ?
C252 C253 . 1.384(4) ?
C252 H252 . 0.9500 ?
C253 O23 . 1.361(3) ?
C253 C254 . 1.380(4) ?
C254 O24 . 1.373(3) ?
C254 C255 . 1.393(4) ?
C255 O25 . 1.359(3) ?
C255 C256 . 1.377(4) ?
C256 H256 . 0.9500 ?
O23 C236 . 1.411(3) ?
C236 H26A . 0.9800 ?
C236 H26B . 0.9800 ?
C236 H26C . 0.9800 ?
O24 C237 . 1.425(3) ?
C237 H27A . 0.9800 ?
C237 H27B . 0.9800 ?
C237 H27C . 0.9800 ?
O25 C238 . 1.421(3) ?
C238 H28A . 0.9800 ?
C238 H28B . 0.9800 ?
C238 H28C . 0.9800 ?

loop_
_geom_hbond_atom_site_label_D
_geom_hbond_atom_site_label_H
_geom_hbond_atom_site_label_A
_geom_hbond_site_symmetry_A
_geom_hbond_distance_DH
_geom_hbond_distance_HA
_geom_hbond_distance_DA
_geom_hbond_angle_DHA
_geom_hbond_publ_flag
C112 H112 N151 . 0.95 2.48 3.004(4) 115 no
C212 H212 N251 . 0.95 2.46 3.002(4) 116 no
N151 H151 O13 2_656 0.88 2.57 3.316(3) 144 no
N151 H151 O14 2_656 0.88 2.30 3.095(3) 150 no
N251 H251 O24 2_757 0.88 2.38 3.150(3) 147 no

loop_
_geom_torsion_atom_site_label_1
_geom_torsion_atom_site_label_2
_geom_torsion_atom_site_label_3
_geom_torsion_atom_site_label_4
_geom_torsion_site_symmetry_1
_geom_torsion_site_symmetry_2
_geom_torsion_site_symmetry_3
_geom_torsion_site_symmetry_4
_geom_torsion
_geom_torsion_publ_flag
C15 N11 N12 C13 . . . . 2.1(3) ?
C111 N11 N12 C13 . . . . 179.9(2) ?
N11 N12 C13 C14 . . . . -1.1(3) ?
N11 N12 C13 C131 . . . . -176.3(2) ?
N12 C13 C14 C15 . . . . -0.3(3) ?
C131 C13 C14 C15 . . . . 174.5(2) ?
N12 N11 C15 N151 . . . . 178.4(2) ?
C111 N11 C15 N151 . . . . 1.0(4) ?
N12 N11 C15 C14 . . . . -2.3(3) ?
C111 N11 C15 C14 . . . . -179.8(2) ?
C13 C14 C15 N11 . . . . 1.5(3) ?
C13 C14 C15 N151 . . . . -179.3(3) ?
C15 N11 C111 C112 . . . . -30.3(4) ?
N12 N11 C111 C112 . . . . 152.5(2) ?
C15 N11 C111 C116 . . . . 150.1(3) ?
N12 N11 C111 C116 . . . . -27.2(3) ?
C116 C111 C112 C113 . . . . -1.1(4) ?
N11 C111 C112 C113 . . . . 179.3(2) ?
C111 C112 C113 C114 . . . . 0.4(4) ?
C112 C113 C114 C115 . . . . 0.8(4) ?
C113 C114 C115 C116 . . . . -1.3(4) ?
C114 C115 C116 C111 . . . . 0.7(4) ?
C112 C111 C116 C115 . . . . 0.5(4) ?
N11 C111 C116 C115 . . . . -179.8(2) ?
N12 C13 C131 C134 . . . . -150.1(2) ?
C14 C13 C131 C134 . . . . 35.5(4) ?
N12 C13 C131 C132 . . . . -29.0(3) ?
C14 C13 C131 C132 . . . . 156.6(3) ?
N12 C13 C131 C133 . . . . 90.2(3) ?
C14 C13 C131 C133 . . . . -84.1(3) ?
N11 C15 N151 C157 . . . . -173.7(2) ?
C14 C15 N151 C157 . . . . 7.3(4) ?
C15 N151 C157 C151 . . . . 169.7(2) ?
N151 C157 C151 C152 . . . . -103.8(3) ?
N151 C157 C151 C156 . . . . 74.7(3) ?
C156 C151 C152 C153 . . . . -0.1(4) ?
C157 C151 C152 C153 . . . . 178.3(2) ?
C151 C152 C153 O13 . . . . -179.9(2) ?
C151 C152 C153 C154 . . . . -2.0(4) ?
O13 C153 C154 O14 . . . . 3.6(3) ?
C152 C153 C154 O14 . . . . -174.6(2) ?
O13 C153 C154 C155 . . . . -179.6(2) ?
C152 C153 C154 C155 . . . . 2.2(4) ?
C153 C154 C155 O15 . . . . -179.2(2) ?
O14 C154 C155 O15 . . . . -2.5(3) ?
C153 C154 C155 C156 . . . . -0.4(4) ?
O14 C154 C155 C156 . . . . 176.4(2) ?
O15 C155 C156 C151 . . . . 177.0(2) ?
C154 C155 C156 C151 . . . . -1.7(4) ?
C152 C151 C156 C155 . . . . 1.9(4) ?
C157 C151 C156 C155 . . . . -176.5(2) ?
C154 C153 O13 C136 . . . . 175.9(2) ?
C152 C153 O13 C136 . . . . -6.0(4) ?
C153 C154 O14 C137 . . . . -101.0(3) ?
C155 C154 O14 C137 . . . . 82.3(3) ?
C156 C155 O15 C138 . . . . 2.4(4) ?
C154 C155 O15 C138 . . . . -178.8(2) ?
C25 N21 N22 C23 . . . . 1.7(3) ?
C211 N21 N22 C23 . . . . -179.2(2) ?
N21 N22 C23 C24 . . . . 0.3(3) ?
N21 N22 C23 C231 . . . . -179.0(2) ?
N22 C23 C24 C25 . . . . -2.2(3) ?
C231 C23 C24 C25 . . . . 177.0(3) ?
N22 N21 C25 C24 . . . . -3.1(3) ?
C211 N21 C25 C24 . . . . 178.0(2) ?
N22 N21 C25 N251 . . . . 176.0(2) ?
C211 N21 C25 N251 . . . . -2.9(4) ?
C23 C24 C25 N21 . . . . 3.1(3) ?
C23 C24 C25 N251 . . . . -175.9(3) ?
C25 N21 C211 C216 . . . . 155.0(3) ?
N22 N21 C211 C216 . . . . -23.8(3) ?
C25 N21 C211 C212 . . . . -26.4(4) ?
N22 N21 C211 C212 . . . . 154.8(2) ?
C216 C211 C212 C213 . . . . -1.5(4) ?
N21 C211 C212 C213 . . . . -180.0(2) ?
C211 C212 C213 C214 . . . . 1.2(4) ?
C212 C213 C214 C215 . . . . 0.1(4) ?
C213 C214 C215 C216 . . . . -1.2(4) ?
C214 C215 C216 C211 . . . . 1.0(4) ?
C212 C211 C216 C215 . . . . 0.4(4) ?
N21 C211 C216 C215 . . . . 178.9(2) ?
N22 C23 C231 C233 . . . . 151.9(3) ?
C24 C23 C231 C233 . . . . -27.2(4) ?
N22 C23 C231 C232 . . . . 29.5(4) ?
C24 C23 C231 C232 . . . . -149.7(3) ?
N22 C23 C231 C234 . . . . -90.1(3) ?
C24 C23 C231 C234 . . . . 90.8(4) ?
N21 C25 N251 C257 . . . . -173.6(2) ?
C24 C25 N251 C257 . . . . 5.3(4) ?
C25 N251 C257 C251 . . . . 168.0(2) ?
N251 C257 C251 C252 . . . . -103.3(3) ?
N251 C257 C251 C256 . . . . 73.5(3) ?
C256 C251 C252 C253 . . . . -0.7(4) ?
C257 C251 C252 C253 . . . . 176.0(2) ?
C251 C252 C253 O23 . . . . -178.5(2) ?
C251 C252 C253 C254 . . . . -0.5(4) ?
O23 C253 C254 O24 . . . . 2.1(3) ?
C252 C253 C254 O24 . . . . -176.1(2) ?
O23 C253 C254 C255 . . . . 179.6(2) ?
C252 C253 C254 C255 . . . . 1.4(4) ?
O24 C254 C255 O25 . . . . -3.4(3) ?
C253 C254 C255 O25 . . . . 179.2(2) ?
O24 C254 C255 C256 . . . . 176.5(2) ?
C253 C254 C255 C256 . . . . -1.0(4) ?
O25 C255 C256 C251 . . . . 179.6(2) ?
C254 C255 C256 C251 . . . . -0.3(4) ?
C252 C251 C256 C255 . . . . 1.1(4) ?
C257 C251 C256 C255 . . . . -175.6(2) ?
C254 C253 O23 C236 . . . . 177.0(2) ?
C252 C253 O23 C236 . . . . -4.9(4) ?
C253 C254 O24 C237 . . . . -97.7(3) ?
C255 C254 O24 C237 . . . . 84.9(3) ?
C256 C255 O25 C238 . . . . 3.9(4) ?
C254 C255 O25 C238 . . . . -176.3(2) ?
